data_7014090
loop_
_publ_author_name
'Chowdhury, Somenath'
'Schatte, Gabriele'
'Kraatz, Heinz-Bernhard'

_publ_section_title
;
 Synthesis, structure and electrochemistry of ferrocene-peptide
 macrocycles.
;
_journal_issue 11
_journal_name_full 'Dalton transactions (Cambridge, England : 2003)'
_journal_page_first 1726
_journal_page_last 1730
_journal_paper_doi 10.1039/b401039f
_journal_year 2004
_chemical_formula_moiety 'C20 H24 Fe N4 O4 S2'
_chemical_formula_sum 'C20 H24 Fe N4 O4 S2'
_chemical_formula_weight 504.40
_chemical_name_systematic
;
?
;
_space_group_IT_number 14
_symmetry_cell_setting monoclinic
_symmetry_space_group_name_Hall '-P 2ybc'
_symmetry_space_group_name_H-M 'P 1 21/c 1'
_atom_sites_solution_hydrogens geom
_atom_sites_solution_primary direct
_atom_sites_solution_secondary difmap
_audit_creation_method 'manual editing of SHELXL template'
_cell_angle_alpha 90.00
_cell_angle_beta 106.1200(8)
_cell_angle_gamma 90.00
_cell_formula_units_Z 8
_cell_length_a 12.4840(2)
_cell_length_b 13.3040(2)
_cell_length_c 26.4780(3)
_cell_measurement_reflns_used 17266
_cell_measurement_temperature 173(2)
_cell_measurement_theta_max 27.48
_cell_measurement_theta_min 1.00
_cell_volume 4224.75(11)
_computing_cell_refinement 'HKL Scalepack (Otwinowski & Minor 1997)'
_computing_data_collection 'Collect (Nonius BV, 1997-2000)'
_computing_data_reduction ' HKL Denzo and Scalepack (Otwinowski & Minor 1997)'
_computing_molecular_graphics ' Cameron (WinGX v1.64-05), Ortep (SHELXTL-NT v6.10, Bruker AXS)'
_computing_publication_material 'WinGX v1.64-05 (L. J. Farrugia)'
_computing_structure_refinement 'SHELXL-97 (Sheldrick, 1997)'
_computing_structure_solution ' SHELXS-97 (Sheldrick, 1997)'
_diffrn_ambient_temperature 173(2)
_diffrn_measured_fraction_theta_full 0.998
_diffrn_measured_fraction_theta_max 0.998
_diffrn_measurement_device '95mm CCD camera on \k-goniostat'
_diffrn_measurement_device_type 'KappaCCD (BruKer AXS-Nonius, FR540C)'
_diffrn_measurement_method 'CCD rotation images, thick slices'
_diffrn_radiation_monochromator 'horizonally mounted graphite crystal'
_diffrn_radiation_source 'Nonius FR590D, fine-focus sealed tube'
_diffrn_radiation_type MoK\a
_diffrn_radiation_wavelength 0.71073
_diffrn_reflns_av_R_equivalents 0.1252
_diffrn_reflns_av_sigmaI/netI 0.0818
_diffrn_reflns_limit_h_max 15
_diffrn_reflns_limit_h_min -15
_diffrn_reflns_limit_k_max 16
_diffrn_reflns_limit_k_min -16
_diffrn_reflns_limit_l_max 32
_diffrn_reflns_limit_l_min -33
_diffrn_reflns_number 31067
_diffrn_reflns_theta_full 26.37
_diffrn_reflns_theta_max 26.37
_diffrn_reflns_theta_min 1.60
_diffrn_standards_decay_% 'no decay'
_exptl_absorpt_coefficient_mu 0.948
_exptl_absorpt_correction_T_max 0.8330
_exptl_absorpt_correction_T_min 0.7975
_exptl_absorpt_correction_type multi-scan
_exptl_absorpt_process_details 'HKL Scalepack (Otwinowski & Minor 1997)'
_exptl_crystal_colour squared
_exptl_crystal_density_diffrn 1.586
_exptl_crystal_density_method 'not measured'
_exptl_crystal_description yellow-orange
_exptl_crystal_F_000 2096
_exptl_crystal_size_max 0.25
_exptl_crystal_size_mid 0.25
_exptl_crystal_size_min 0.20
_refine_diff_density_max 0.536
_refine_diff_density_min -0.430
_refine_diff_density_rms 0.077
_refine_ls_extinction_method none
_refine_ls_goodness_of_fit_ref 1.172
_refine_ls_hydrogen_treatment mixed
_refine_ls_matrix_type full
_refine_ls_number_parameters 596
_refine_ls_number_reflns 8632
_refine_ls_number_restraints 0
_refine_ls_restrained_S_all 1.172
_refine_ls_R_factor_all 0.0883
_refine_ls_R_factor_gt 0.0645
_refine_ls_shift/su_max 0.000
_refine_ls_shift/su_mean 0.000
_refine_ls_structure_factor_coef Fsqd
_refine_ls_weighting_details 'calc w=1/[\s^2^(Fo^2^)+(0.0000P)^2^+5.3839P] where P=(Fo^2^+2Fc^2^)/3'
_refine_ls_weighting_scheme calc
_refine_ls_wR_factor_gt 0.1087
_refine_ls_wR_factor_ref 0.1167
_reflns_number_gt 6532
_reflns_number_total 8632
_reflns_threshold_expression >2sigma(I)
_cod_data_source_file b401039f.txt
_cod_data_source_block bkli0308
_cod_original_cell_volume 4224.75(10)
_cod_original_sg_symbol_H-M P21/c
_cod_database_code 7014090

loop_
_symmetry_equiv_pos_as_xyz
'x, y, z'
'-x, y+1/2, -z+1/2'
'-x, -y, -z'
'x, -y-1/2, z-1/2'

loop_
_atom_site_label
_atom_site_type_symbol
_atom_site_fract_x
_atom_site_fract_y
_atom_site_fract_z
_atom_site_U_iso_or_equiv
_atom_site_adp_type
_atom_site_occupancy
_atom_site_symmetry_multiplicity
_atom_site_calc_flag
_atom_site_refinement_flags
_atom_site_disorder_assembly
_atom_site_disorder_group
Fe1 Fe 0.21684(5) 0.77263(4) 0.40195(2) 0.02578(14) Uani 1 1 d . . .
Fe2 Fe 0.28231(4) 0.52518(4) 0.100671(19) 0.02332(13) Uani 1 1 d . . .
S111 S 0.2802(2) 0.1469(3) 0.36007(10) 0.0533(8) Uani 0.698(6) 1 d P A 1
S211 S 0.1200(3) 0.10005(17) 0.33635(12) 0.0597(8) Uani 0.698(6) 1 d P A 1
C19A C 0.3190(6) 0.1385(5) 0.4315(2) 0.0404(17) Uani 0.698(6) 1 d P A 1
H19A H 0.2612 0.1004 0.4425 0.048 Uiso 0.698(6) 1 calc PR A 1
H19B H 0.3904 0.1016 0.4440 0.048 Uiso 0.698(6) 1 calc PR A 1
C29A C 0.0334(6) 0.2117(5) 0.3234(2) 0.0465(19) Uani 0.698(6) 1 d P A 1
H29A H -0.0400 0.1936 0.3283 0.056 Uiso 0.698(6) 1 calc PR A 1
H29B H 0.0674 0.2618 0.3507 0.056 Uiso 0.698(6) 1 calc PR A 1
S122 S 0.2567(6) 0.1016(5) 0.3679(3) 0.0556(18) Uani 0.302(6) 1 d P A 2
S222 S 0.0924(4) 0.1240(5) 0.3590(3) 0.0469(16) Uani 0.302(6) 1 d P A 2
C19B C 0.3263(12) 0.2184(11) 0.3895(6) 0.038(4) Uani 0.302(6) 1 d P A 2
H19C H 0.4030 0.2159 0.3858 0.046 Uiso 0.302(6) 1 calc PR A 2
H19D H 0.2860 0.2739 0.3673 0.046 Uiso 0.302(6) 1 calc PR A 2
C29B C 0.0300(14) 0.1493(11) 0.2906(6) 0.044(4) Uani 0.302(6) 1 d P A 2
H29C H 0.0765 0.1167 0.2705 0.053 Uiso 0.302(6) 1 calc PR A 2
H29D H -0.0438 0.1160 0.2803 0.053 Uiso 0.302(6) 1 calc PR A 2
S3 S 0.37335(13) -0.15495(9) 0.12965(5) 0.0545(4) Uani 1 1 d . . .
S4 S 0.23194(10) -0.09766(9) 0.14209(4) 0.0441(3) Uani 1 1 d . . .
O11 O 0.1250(2) 0.5865(2) 0.49415(9) 0.0327(7) Uani 1 1 d . . .
O12 O 0.2719(3) 0.4340(2) 0.41822(11) 0.0369(7) Uani 1 1 d . . .
O21 O 0.2525(3) 0.6774(2) 0.26936(11) 0.0485(9) Uani 1 1 d . . .
O22 O 0.0498(3) 0.4578(3) 0.30618(11) 0.0505(9) Uani 1 1 d . . .
O31 O 0.1185(2) 0.3296(2) 0.01203(9) 0.0292(6) Uani 1 1 d . . .
O32 O 0.3748(2) 0.1813(2) 0.09486(11) 0.0361(7) Uani 1 1 d . . .
O41 O 0.4676(3) 0.4511(2) 0.23265(10) 0.0398(8) Uani 1 1 d . . .
O42 O 0.2495(3) 0.2297(2) 0.20887(10) 0.0385(7) Uani 1 1 d . . .
N11 N 0.0712(3) 0.5229(2) 0.41155(12) 0.0315(8) Uani 1 1 d . . .
H11 H 0.0436 0.5362 0.3779 0.038 Uiso 1 1 calc . . .
N12 N 0.2253(3) 0.2893(2) 0.45140(12) 0.0295(7) Uani 1 1 d . A .
H12 H 0.1733 0.2562 0.4611 0.035 Uiso 1 1 calc . . .
N21 N 0.2603(4) 0.5443(3) 0.32358(13) 0.0422(10) Uani 1 1 d . . .
H21 H 0.2770 0.5236 0.3564 0.051 Uiso 1 1 calc . . .
N22 N 0.1083(3) 0.3225(3) 0.27006(14) 0.0451(10) Uani 1 1 d . A .
H22 H 0.1594 0.2969 0.2567 0.054 Uiso 1 1 calc . . .
N31 N 0.1703(3) 0.2629(2) 0.09397(11) 0.0248(7) Uani 1 1 d . . .
H31 H 0.1863 0.2753 0.1279 0.030 Uiso 1 1 calc . . .
N32 N 0.2983(3) 0.0403(2) 0.05301(11) 0.0281(7) Uani 1 1 d . . .
H32 H 0.2372 0.0105 0.0343 0.034 Uiso 1 1 calc . . .
N41 N 0.4384(3) 0.3101(2) 0.18244(12) 0.0340(8) Uani 1 1 d . . .
H41 H 0.4255 0.2861 0.1503 0.041 Uiso 1 1 calc . . .
N42 N 0.3475(3) 0.0844(2) 0.22827(12) 0.0344(8) Uani 1 1 d . . .
H42 H 0.4128 0.0553 0.2328 0.041 Uiso 1 1 calc . . .
C10 C 0.0914(3) 0.7016(3) 0.42308(14) 0.0276(9) Uani 1 1 d . . .
C11 C 0.1232(3) 0.7907(3) 0.45309(14) 0.0291(9) Uani 1 1 d . . .
H11A H 0.1503 0.7942 0.4903 0.035 Uiso 1 1 calc . . .
C12 C 0.1076(3) 0.8733(3) 0.41819(16) 0.0332(9) Uani 1 1 d . . .
H12A H 0.1227 0.9418 0.4278 0.040 Uiso 1 1 calc . . .
C13 C 0.0652(3) 0.8357(3) 0.36621(15) 0.0316(9) Uani 1 1 d . . .
H13 H 0.0460 0.8748 0.3350 0.038 Uiso 1 1 calc . . .
C14 C 0.0566(3) 0.7302(3) 0.36895(14) 0.0292(9) Uani 1 1 d . . .
H14 H 0.0319 0.6859 0.3399 0.035 Uiso 1 1 calc . . .
C15 C 0.0985(3) 0.5993(3) 0.44595(14) 0.0273(8) Uani 1 1 d . . .
C16 C 0.0862(3) 0.4200(3) 0.42863(15) 0.0294(9) Uani 1 1 d . . .
H16A H 0.0316 0.3772 0.4035 0.035 Uiso 1 1 calc R . .
H16B H 0.0717 0.4137 0.4634 0.035 Uiso 1 1 calc R . .
C17 C 0.2038(3) 0.3833(3) 0.43255(13) 0.0283(9) Uani 1 1 d . . .
C18 C 0.3313(4) 0.2411(3) 0.45616(17) 0.0402(10) Uani 1 1 d . . .
H18A H 0.3721 0.2351 0.4939 0.048 Uiso 1 1 calc R A 1
H18B H 0.3762 0.2838 0.4392 0.048 Uiso 1 1 calc R A 1
C20 C 0.3144(4) 0.7054(3) 0.36135(15) 0.0310(9) Uani 1 1 d . . .
C21 C 0.3236(4) 0.8132(3) 0.35940(17) 0.0362(10) Uani 1 1 d . . .
H21A H 0.3065 0.8534 0.3285 0.043 Uiso 1 1 calc . . .
C22 C 0.3626(4) 0.8485(3) 0.41165(18) 0.0418(11) Uani 1 1 d . . .
H22A H 0.3757 0.9168 0.4219 0.050 Uiso 1 1 calc . . .
C23 C 0.3790(3) 0.7640(4) 0.44655(16) 0.0394(11) Uani 1 1 d . . .
H23 H 0.4060 0.7662 0.4838 0.047 Uiso 1 1 calc . . .
C24 C 0.3479(3) 0.6767(3) 0.41540(16) 0.0336(9) Uani 1 1 d . . .
H24 H 0.3491 0.6100 0.4283 0.040 Uiso 1 1 calc . . .
C25 C 0.2727(4) 0.6421(3) 0.31415(15) 0.0341(10) Uani 1 1 d . . .
C26 C 0.2209(5) 0.4715(3) 0.28204(17) 0.0498(13) Uani 1 1 d . . .
H26A H 0.2807 0.4221 0.2829 0.060 Uiso 1 1 calc R . .
H26B H 0.2028 0.5061 0.2476 0.060 Uiso 1 1 calc R . .
C27 C 0.1191(4) 0.4172(3) 0.28763(15) 0.0392(11) Uani 1 1 d . . .
C28 C 0.0131(4) 0.2609(4) 0.27276(17) 0.0530(13) Uani 1 1 d . . .
H28A H -0.0540 0.3038 0.2668 0.064 Uiso 1 1 calc R A 1
H28B H -0.0013 0.2094 0.2447 0.064 Uiso 1 1 calc R A 1
C30 C 0.1425(3) 0.4411(3) 0.08437(14) 0.0241(8) Uani 1 1 d . . .
C31 C 0.1774(3) 0.4669(3) 0.13920(14) 0.0268(8) Uani 1 1 d . . .
H31A H 0.1962 0.4211 0.1678 0.032 Uiso 1 1 calc . . .
C32 C 0.1785(3) 0.5735(3) 0.14287(15) 0.0301(9) Uani 1 1 d . . .
H32A H 0.1997 0.6114 0.1745 0.036 Uiso 1 1 calc . . .
C33 C 0.1426(3) 0.6135(3) 0.09106(15) 0.0299(9) Uani 1 1 d . . .
H33 H 0.1346 0.6828 0.0821 0.036 Uiso 1 1 calc . . .
C34 C 0.1207(3) 0.5325(3) 0.05536(14) 0.0273(9) Uani 1 1 d . . .
H34 H 0.0957 0.5380 0.0182 0.033 Uiso 1 1 calc . . .
C35 C 0.1424(3) 0.3396(3) 0.06056(13) 0.0228(8) Uani 1 1 d . . .
C36 C 0.1756(3) 0.1604(3) 0.07697(15) 0.0276(9) Uani 1 1 d . . .
H36A H 0.1233 0.1521 0.0415 0.033 Uiso 1 1 calc R . .
H36B H 0.1512 0.1149 0.1012 0.033 Uiso 1 1 calc R . .
C37 C 0.2916(3) 0.1301(3) 0.07523(13) 0.0258(8) Uani 1 1 d . . .
C38 C 0.4056(4) -0.0076(3) 0.05970(17) 0.0380(10) Uani 1 1 d . . .
H38A H 0.4588 0.0422 0.0529 0.046 Uiso 1 1 calc R . .
H38B H 0.3977 -0.0623 0.0336 0.046 Uiso 1 1 calc R . .
C39 C 0.4527(4) -0.0509(3) 0.11499(18) 0.0451(12) Uani 1 1 d . . .
H39A H 0.4552 0.0032 0.1410 0.054 Uiso 1 1 calc R . .
H39B H 0.5301 -0.0735 0.1190 0.054 Uiso 1 1 calc R . .
C40 C 0.4329(3) 0.4692(3) 0.13993(15) 0.0282(9) Uani 1 1 d . . .
C41 C 0.4014(3) 0.4344(3) 0.08686(15) 0.0291(9) Uani 1 1 d . . .
H41A H 0.3923 0.3662 0.0760 0.035 Uiso 1 1 calc . . .
C42 C 0.3861(3) 0.5193(3) 0.05321(15) 0.0329(9) Uani 1 1 d . . .
H42A H 0.3652 0.5177 0.0159 0.040 Uiso 1 1 calc . . .
C43 C 0.4074(3) 0.6074(3) 0.08507(16) 0.0343(10) Uani 1 1 d . . .
H43 H 0.4022 0.6747 0.0727 0.041 Uiso 1 1 calc . . .
C44 C 0.4378(3) 0.5769(3) 0.13849(16) 0.0318(9) Uani 1 1 d . . .
H44 H 0.4580 0.6202 0.1681 0.038 Uiso 1 1 calc . . .
C45 C 0.4475(3) 0.4098(3) 0.18878(15) 0.0297(9) Uani 1 1 d . . .
C46 C 0.4484(4) 0.2390(3) 0.22519(16) 0.0388(11) Uani 1 1 d . . .
H46A H 0.4698 0.2753 0.2591 0.047 Uiso 1 1 calc R . .
H46B H 0.5080 0.1899 0.2252 0.047 Uiso 1 1 calc R . .
C47 C 0.3398(4) 0.1837(3) 0.21972(14) 0.0323(10) Uani 1 1 d . . .
C48 C 0.2528(4) 0.0228(3) 0.23031(18) 0.0442(11) Uani 1 1 d . . .
H48A H 0.1839 0.0530 0.2073 0.053 Uiso 1 1 calc R . .
H48B H 0.2462 0.0227 0.2667 0.053 Uiso 1 1 calc R . .
C49 C 0.2624(4) -0.0852(3) 0.21306(16) 0.0459(12) Uani 1 1 d . . .
H49A H 0.2100 -0.1279 0.2256 0.055 Uiso 1 1 calc R . .
H49B H 0.3389 -0.1099 0.2296 0.055 Uiso 1 1 calc R . .

loop_
_atom_site_aniso_label
_atom_site_aniso_U_11
_atom_site_aniso_U_22
_atom_site_aniso_U_33
_atom_site_aniso_U_23
_atom_site_aniso_U_13
_atom_site_aniso_U_12
Fe1 0.0249(3) 0.0283(3) 0.0255(3) -0.0015(2) 0.0092(2) 0.0020(2)
Fe2 0.0250(3) 0.0223(3) 0.0218(3) -0.0003(2) 0.0051(2) 0.0015(2)
S111 0.0513(14) 0.074(2) 0.0385(11) -0.0112(14) 0.0199(9) 0.0091(16)
S211 0.0773(18) 0.0384(11) 0.0581(16) -0.0119(10) 0.0101(13) -0.0124(11)
C19A 0.047(4) 0.040(4) 0.038(3) 0.009(3) 0.018(3) 0.018(3)
C29A 0.043(4) 0.063(5) 0.035(3) -0.005(3) 0.014(3) -0.018(4)
S122 0.052(4) 0.036(3) 0.070(4) -0.002(3) 0.004(3) 0.017(3)
S222 0.042(3) 0.050(3) 0.046(3) 0.016(2) 0.009(2) -0.004(2)
C19B 0.029(8) 0.041(8) 0.044(9) 0.007(7) 0.011(7) 0.002(7)
C29B 0.057(10) 0.034(8) 0.038(8) -0.014(7) 0.009(7) -0.023(7)
S3 0.0805(10) 0.0295(6) 0.0506(7) -0.0003(5) 0.0136(7) 0.0149(6)
S4 0.0478(7) 0.0425(6) 0.0357(6) 0.0026(5) 0.0014(5) -0.0090(6)
O11 0.0387(17) 0.0380(16) 0.0209(13) 0.0050(12) 0.0076(12) 0.0078(14)
O12 0.0427(18) 0.0332(15) 0.0382(15) 0.0114(13) 0.0170(14) 0.0003(14)
O21 0.086(3) 0.0334(16) 0.0308(16) 0.0033(13) 0.0249(16) -0.0051(17)
O22 0.068(2) 0.052(2) 0.0322(16) -0.0048(15) 0.0161(16) 0.0083(18)
O31 0.0334(15) 0.0327(14) 0.0211(13) -0.0033(11) 0.0066(11) 0.0039(12)
O32 0.0286(16) 0.0326(15) 0.0466(17) -0.0140(13) 0.0096(13) -0.0049(13)
O41 0.052(2) 0.0242(14) 0.0314(15) -0.0033(12) -0.0078(13) -0.0022(14)
O42 0.0484(19) 0.0316(15) 0.0329(15) 0.0029(12) 0.0071(13) 0.0099(15)
N11 0.039(2) 0.0281(17) 0.0251(16) 0.0040(14) 0.0060(15) 0.0114(16)
N12 0.0368(19) 0.0254(17) 0.0284(16) 0.0037(14) 0.0127(14) 0.0042(15)
N21 0.079(3) 0.0266(18) 0.0281(17) 0.0018(14) 0.0256(18) -0.0039(19)
N22 0.055(3) 0.037(2) 0.038(2) -0.0036(17) 0.0044(18) -0.0004(19)
N31 0.0270(17) 0.0253(16) 0.0213(15) -0.0017(13) 0.0055(13) 0.0021(14)
N32 0.0311(18) 0.0257(17) 0.0257(16) -0.0059(13) 0.0051(14) -0.0038(14)
N41 0.042(2) 0.0215(16) 0.0311(18) -0.0015(14) -0.0022(15) 0.0019(15)
N42 0.046(2) 0.0222(17) 0.0311(17) -0.0011(14) 0.0041(16) 0.0019(16)
C10 0.022(2) 0.035(2) 0.0265(19) 0.0034(16) 0.0075(16) 0.0052(17)
C11 0.030(2) 0.033(2) 0.0269(19) -0.0046(17) 0.0135(17) 0.0068(18)
C12 0.035(2) 0.030(2) 0.038(2) -0.0016(18) 0.0163(19) 0.0069(19)
C13 0.027(2) 0.031(2) 0.037(2) 0.0115(18) 0.0100(18) 0.0059(18)
C14 0.025(2) 0.030(2) 0.0275(19) 0.0021(16) 0.0003(16) 0.0015(17)
C15 0.0217(19) 0.033(2) 0.029(2) 0.0062(17) 0.0094(16) 0.0082(17)
C16 0.033(2) 0.028(2) 0.029(2) 0.0028(16) 0.0105(17) 0.0055(18)
C17 0.040(2) 0.027(2) 0.0180(17) 0.0024(15) 0.0078(17) 0.0027(18)
C18 0.034(2) 0.039(2) 0.045(2) -0.001(2) 0.008(2) 0.004(2)
C20 0.035(2) 0.029(2) 0.033(2) -0.0010(17) 0.0181(18) 0.0029(18)
C21 0.041(3) 0.035(2) 0.043(2) -0.0021(19) 0.028(2) -0.002(2)
C22 0.033(2) 0.040(2) 0.057(3) -0.015(2) 0.020(2) -0.007(2)
C23 0.022(2) 0.055(3) 0.040(2) -0.010(2) 0.0068(18) 0.002(2)
C24 0.024(2) 0.040(2) 0.038(2) -0.0009(19) 0.0102(18) 0.0075(18)
C25 0.047(3) 0.028(2) 0.032(2) -0.0005(17) 0.0197(19) 0.0042(19)
C26 0.092(4) 0.031(2) 0.033(2) -0.0022(19) 0.030(2) -0.005(3)
C27 0.059(3) 0.035(2) 0.0214(19) -0.0019(18) 0.007(2) 0.004(2)
C28 0.055(3) 0.054(3) 0.040(3) -0.013(2) -0.004(2) -0.005(3)
C30 0.0211(19) 0.0269(19) 0.0237(18) -0.0019(15) 0.0052(15) -0.0003(16)
C31 0.029(2) 0.028(2) 0.0238(18) -0.0005(16) 0.0089(16) 0.0025(17)
C32 0.036(2) 0.028(2) 0.030(2) -0.0008(16) 0.0146(17) 0.0061(18)
C33 0.028(2) 0.028(2) 0.034(2) 0.0040(17) 0.0084(17) 0.0071(17)
C34 0.024(2) 0.030(2) 0.0258(19) 0.0050(16) 0.0032(16) 0.0068(17)
C35 0.0175(18) 0.0279(19) 0.0235(18) -0.0021(15) 0.0066(15) -0.0016(16)
C36 0.029(2) 0.0263(19) 0.0265(19) -0.0013(16) 0.0068(16) -0.0034(17)
C37 0.030(2) 0.0240(19) 0.0217(18) -0.0032(15) 0.0055(16) -0.0048(17)
C38 0.036(2) 0.037(2) 0.045(2) -0.013(2) 0.017(2) 0.002(2)
C39 0.031(2) 0.045(3) 0.056(3) -0.015(2) 0.006(2) 0.008(2)
C40 0.021(2) 0.0227(19) 0.037(2) -0.0009(16) 0.0023(16) 0.0010(16)
C41 0.023(2) 0.029(2) 0.035(2) -0.0057(17) 0.0078(17) 0.0002(17)
C42 0.029(2) 0.037(2) 0.034(2) 0.0010(18) 0.0118(18) -0.0018(19)
C43 0.031(2) 0.028(2) 0.045(2) 0.0050(18) 0.0125(19) -0.0032(18)
C44 0.027(2) 0.026(2) 0.037(2) -0.0044(17) 0.0002(17) -0.0014(17)
C45 0.020(2) 0.027(2) 0.036(2) -0.0021(17) -0.0041(16) 0.0032(16)
C46 0.047(3) 0.022(2) 0.036(2) 0.0005(17) -0.007(2) -0.0015(19)
C47 0.046(3) 0.027(2) 0.0172(18) -0.0001(15) -0.0020(17) 0.004(2)
C48 0.059(3) 0.035(2) 0.041(2) 0.003(2) 0.020(2) -0.001(2)
C49 0.068(3) 0.031(2) 0.036(2) 0.0074(19) 0.011(2) -0.007(2)

loop_
_atom_type_symbol
_atom_type_description
_atom_type_scat_dispersion_real
_atom_type_scat_dispersion_imag
_atom_type_scat_source
C C 0.0033 0.0016 'International Tables Vol C Tables 4.2.6.8 and 6.1.1.4'
H H 0.0000 0.0000 'International Tables Vol C Tables 4.2.6.8 and 6.1.1.4'
Fe Fe 0.3463 0.8444 'International Tables Vol C Tables 4.2.6.8 and 6.1.1.4'
S S 0.1246 0.1234 'International Tables Vol C Tables 4.2.6.8 and 6.1.1.4'
N N 0.0061 0.0033 'International Tables Vol C Tables 4.2.6.8 and 6.1.1.4'
O O 0.0106 0.0060 'International Tables Vol C Tables 4.2.6.8 and 6.1.1.4'

loop_
_geom_angle_atom_site_label_1
_geom_angle_atom_site_label_2
_geom_angle_atom_site_label_3
_geom_angle
_geom_angle_site_symmetry_1
_geom_angle_site_symmetry_3
_geom_angle_publ_flag
C24 Fe1 C14 123.51(17) . . ?
C24 Fe1 C22 68.89(18) . . ?
C14 Fe1 C22 158.98(18) . . ?
C24 Fe1 C11 122.87(16) . . ?
C14 Fe1 C11 68.85(16) . . ?
C22 Fe1 C11 121.12(17) . . ?
C24 Fe1 C10 107.71(17) . . ?
C14 Fe1 C10 41.18(15) . . ?
C22 Fe1 C10 157.69(17) . . ?
C11 Fe1 C10 40.88(15) . . ?
C24 Fe1 C20 41.07(16) . . ?
C14 Fe1 C20 108.23(16) . . ?
C22 Fe1 C20 68.89(17) . . ?
C11 Fe1 C20 160.03(16) . . ?
C10 Fe1 C20 123.94(16) . . ?
C24 Fe1 C12 158.48(16) . . ?
C14 Fe1 C12 68.69(16) . . ?
C22 Fe1 C12 105.93(18) . . ?
C11 Fe1 C12 40.61(16) . . ?
C10 Fe1 C12 68.72(16) . . ?
C20 Fe1 C12 158.42(16) . . ?
C24 Fe1 C21 69.18(17) . . ?
C14 Fe1 C21 123.54(17) . . ?
C22 Fe1 C21 40.58(17) . . ?
C11 Fe1 C21 156.89(17) . . ?
C10 Fe1 C21 160.70(16) . . ?
C20 Fe1 C21 41.30(16) . . ?
C12 Fe1 C21 121.29(17) . . ?
C24 Fe1 C23 40.66(17) . . ?
C14 Fe1 C23 158.98(18) . . ?
C22 Fe1 C23 41.14(19) . . ?
C11 Fe1 C23 106.41(16) . . ?
C10 Fe1 C23 121.95(17) . . ?
C20 Fe1 C23 68.85(17) . . ?
C12 Fe1 C23 121.86(17) . . ?
C21 Fe1 C23 68.90(18) . . ?
C24 Fe1 C13 159.59(17) . . ?
C14 Fe1 C13 40.51(16) . . ?
C22 Fe1 C13 122.37(18) . . ?
C11 Fe1 C13 68.31(16) . . ?
C10 Fe1 C13 68.55(15) . . ?
C20 Fe1 C13 123.14(16) . . ?
C12 Fe1 C13 40.70(16) . . ?
C21 Fe1 C13 107.34(17) . . ?
C23 Fe1 C13 158.56(18) . . ?
C30 Fe2 C40 122.13(15) . . ?
C30 Fe2 C31 41.65(14) . . ?
C40 Fe2 C31 103.84(16) . . ?
C30 Fe2 C41 105.42(15) . . ?
C40 Fe2 C41 41.30(15) . . ?
C31 Fe2 C41 118.22(16) . . ?
C30 Fe2 C32 69.36(16) . . ?
C40 Fe2 C32 118.48(16) . . ?
C31 Fe2 C32 40.95(15) . . ?
C41 Fe2 C32 153.90(16) . . ?
C30 Fe2 C43 156.88(16) . . ?
C40 Fe2 C43 69.32(16) . . ?
C31 Fe2 C43 161.04(16) . . ?
C41 Fe2 C43 68.99(16) . . ?
C32 Fe2 C43 125.56(17) . . ?
C30 Fe2 C44 160.22(15) . . ?
C40 Fe2 C44 41.39(15) . . ?
C31 Fe2 C44 122.84(16) . . ?
C41 Fe2 C44 69.13(16) . . ?
C32 Fe2 C44 106.74(16) . . ?
C43 Fe2 C44 40.66(16) . . ?
C30 Fe2 C42 120.43(16) . . ?
C40 Fe2 C42 69.15(16) . . ?
C31 Fe2 C42 154.88(16) . . ?
C41 Fe2 C42 40.81(16) . . ?
C32 Fe2 C42 163.61(17) . . ?
C43 Fe2 C42 40.87(16) . . ?
C44 Fe2 C42 68.61(17) . . ?
C30 Fe2 C34 41.05(15) . . ?
C40 Fe2 C34 160.97(16) . . ?
C31 Fe2 C34 69.06(15) . . ?
C41 Fe2 C34 125.23(15) . . ?
C32 Fe2 C34 68.42(15) . . ?
C43 Fe2 C34 122.82(16) . . ?
C44 Fe2 C34 157.16(16) . . ?
C42 Fe2 C34 109.40(15) . . ?
C30 Fe2 C33 68.71(15) . . ?
C40 Fe2 C33 155.34(16) . . ?
C31 Fe2 C33 68.68(15) . . ?
C41 Fe2 C33 163.06(15) . . ?
C32 Fe2 C33 40.66(15) . . ?
C43 Fe2 C33 109.80(17) . . ?
C44 Fe2 C33 121.72(16) . . ?
C42 Fe2 C33 127.31(16) . . ?
C34 Fe2 C33 40.18(15) . . ?
C19A S111 S211 105.0(3) . . ?
C29A S211 S111 107.0(3) . . ?
C18 C19A S111 111.2(4) . . ?
C18 C19A H19A 109.4 . . ?
S111 C19A H19A 109.4 . . ?
C18 C19A H19B 109.4 . . ?
S111 C19A H19B 109.4 . . ?
H19A C19A H19B 108.0 . . ?
C28 C29A S211 119.1(5) . . ?
C28 C29A H29A 107.5 . . ?
S211 C29A H29A 107.5 . . ?
C28 C29A H29B 107.5 . . ?
S211 C29A H29B 107.5 . . ?
H29A C29A H29B 107.0 . . ?
C19B S122 S222 107.2(6) . . ?
C29B S222 S122 106.8(7) . . ?
C18 C19B S122 110.2(8) . . ?
C18 C19B H19C 109.6 . . ?
S122 C19B H19C 109.6 . . ?
C18 C19B H19D 109.6 . . ?
S122 C19B H19D 109.6 . . ?
H19C C19B H19D 108.1 . . ?
C28 C29B S222 118.0(9) . . ?
C28 C29B H29C 107.8 . . ?
S222 C29B H29C 107.8 . . ?
C28 C29B H29D 107.8 . . ?
S222 C29B H29D 107.8 . . ?
H29C C29B H29D 107.1 . . ?
C39 S3 S4 107.46(16) . . ?
C49 S4 S3 105.09(18) . . ?
C15 N11 C16 121.4(3) . . ?
C15 N11 H11 119.3 . . ?
C16 N11 H11 119.3 . . ?
C17 N12 C18 121.9(4) . . ?
C17 N12 H12 119.0 . . ?
C18 N12 H12 119.0 . . ?
C25 N21 C26 122.7(3) . . ?
C25 N21 H21 118.6 . . ?
C26 N21 H21 118.6 . . ?
C27 N22 C28 121.1(4) . . ?
C27 N22 H22 119.5 . . ?
C28 N22 H22 119.5 . . ?
C35 N31 C36 122.9(3) . . ?
C35 N31 H31 118.6 . . ?
C36 N31 H31 118.6 . . ?
C37 N32 C38 120.3(3) . . ?
C37 N32 H32 119.8 . . ?
C38 N32 H32 119.8 . . ?
C45 N41 C46 124.2(3) . . ?
C45 N41 H41 117.9 . . ?
C46 N41 H41 117.9 . . ?
C47 N42 C48 122.8(4) . . ?
C47 N42 H42 118.6 . . ?
C48 N42 H42 118.6 . . ?
C11 C10 C14 107.3(3) . . ?
C11 C10 C15 124.2(3) . . ?
C14 C10 C15 128.4(4) . . ?
C11 C10 Fe1 69.5(2) . . ?
C14 C10 Fe1 69.1(2) . . ?
C15 C10 Fe1 125.1(3) . . ?
C12 C11 C10 108.5(3) . . ?
C12 C11 Fe1 70.0(2) . . ?
C10 C11 Fe1 69.6(2) . . ?
C12 C11 H11A 125.8 . . ?
C10 C11 H11A 125.8 . . ?
Fe1 C11 H11A 126.2 . . ?
C11 C12 C13 107.8(3) . . ?
C11 C12 Fe1 69.4(2) . . ?
C13 C12 Fe1 69.8(2) . . ?
C11 C12 H12A 126.1 . . ?
C13 C12 H12A 126.1 . . ?
Fe1 C12 H12A 126.2 . . ?
C14 C13 C12 108.3(3) . . ?
C14 C13 Fe1 69.1(2) . . ?
C12 C13 Fe1 69.5(2) . . ?
C14 C13 H13 125.8 . . ?
C12 C13 H13 125.8 . . ?
Fe1 C13 H13 127.2 . . ?
C13 C14 C10 108.1(3) . . ?
C13 C14 Fe1 70.4(2) . . ?
C10 C14 Fe1 69.7(2) . . ?
C13 C14 H14 126.0 . . ?
C10 C14 H14 126.0 . . ?
Fe1 C14 H14 125.5 . . ?
O11 C15 N11 122.6(4) . . ?
O11 C15 C10 121.1(4) . . ?
N11 C15 C10 116.2(3) . . ?
N11 C16 C17 111.4(3) . . ?
N11 C16 H16A 109.3 . . ?
C17 C16 H16A 109.3 . . ?
N11 C16 H16B 109.3 . . ?
C17 C16 H16B 109.3 . . ?
H16A C16 H16B 108.0 . . ?
O12 C17 N12 122.9(4) . . ?
O12 C17 C16 122.7(3) . . ?
N12 C17 C16 114.3(4) . . ?
N12 C18 C19A 112.7(4) . . ?
N12 C18 C19B 102.2(5) . . ?
C19A C18 C19B 56.1(5) . . ?
N12 C18 H18A 109.1 . . ?
C19A C18 H18A 109.1 . . ?
C19B C18 H18A 148.8 . . ?
N12 C18 H18B 109.1 . . ?
C19A C18 H18B 109.1 . . ?
C19B C18 H18B 60.9 . . ?
H18A C18 H18B 107.8 . . ?
C24 C20 C21 107.4(4) . . ?
C24 C20 C25 129.2(4) . . ?
C21 C20 C25 123.4(4) . . ?
C24 C20 Fe1 68.9(2) . . ?
C21 C20 Fe1 69.4(2) . . ?
C25 C20 Fe1 125.0(3) . . ?
C22 C21 C20 107.7(4) . . ?
C22 C21 Fe1 69.4(3) . . ?
C20 C21 Fe1 69.3(2) . . ?
C22 C21 H21A 126.1 . . ?
C20 C21 H21A 126.1 . . ?
Fe1 C21 H21A 126.8 . . ?
C21 C22 C23 108.6(4) . . ?
C21 C22 Fe1 70.1(2) . . ?
C23 C22 Fe1 69.8(2) . . ?
C21 C22 H22A 125.7 . . ?
C23 C22 H22A 125.7 . . ?
Fe1 C22 H22A 126.0 . . ?
C24 C23 C22 107.5(4) . . ?
C24 C23 Fe1 69.0(2) . . ?
C22 C23 Fe1 69.0(2) . . ?
C24 C23 H23 126.2 . . ?
C22 C23 H23 126.2 . . ?
Fe1 C23 H23 127.3 . . ?
C23 C24 C20 108.8(4) . . ?
C23 C24 Fe1 70.3(2) . . ?
C20 C24 Fe1 70.0(2) . . ?
C23 C24 H24 125.6 . . ?
C20 C24 H24 125.6 . . ?
Fe1 C24 H24 125.6 . . ?
O21 C25 N21 122.9(4) . . ?
O21 C25 C20 121.7(4) . . ?
N21 C25 C20 115.3(4) . . ?
N21 C26 C27 111.4(4) . . ?
N21 C26 H26A 109.3 . . ?
C27 C26 H26A 109.3 . . ?
N21 C26 H26B 109.3 . . ?
C27 C26 H26B 109.3 . . ?
H26A C26 H26B 108.0 . . ?
O22 C27 N22 122.6(5) . . ?
O22 C27 C26 122.3(4) . . ?
N22 C27 C26 115.1(4) . . ?
C29A C28 N22 111.3(4) . . ?
C29A C28 C29B 46.7(6) . . ?
N22 C28 C29B 120.5(7) . . ?
C29A C28 H28A 109.4 . . ?
N22 C28 H28A 109.4 . . ?
C29B C28 H28A 129.6 . . ?
C29A C28 H28B 109.4 . . ?
N22 C28 H28B 109.4 . . ?
C29B C28 H28B 63.2 . . ?
H28A C28 H28B 108.0 . . ?
C34 C30 C31 107.5(3) . . ?
C34 C30 C35 124.6(3) . . ?
C31 C30 C35 127.5(3) . . ?
C34 C30 Fe2 70.5(2) . . ?
C31 C30 Fe2 69.5(2) . . ?
C35 C30 Fe2 119.5(3) . . ?
C32 C31 C30 107.6(3) . . ?
C32 C31 Fe2 69.9(2) . . ?
C30 C31 Fe2 68.8(2) . . ?
C32 C31 H31A 126.2 . . ?
C30 C31 H31A 126.2 . . ?
Fe2 C31 H31A 126.6 . . ?
C31 C32 C33 108.3(3) . . ?
C31 C32 Fe2 69.1(2) . . ?
C33 C32 Fe2 70.6(2) . . ?
C31 C32 H32A 125.9 . . ?
C33 C32 H32A 125.9 . . ?
Fe2 C32 H32A 126.0 . . ?
C34 C33 C32 108.1(3) . . ?
C34 C33 Fe2 69.3(2) . . ?
C32 C33 Fe2 68.7(2) . . ?
C34 C33 H33 126.0 . . ?
C32 C33 H33 126.0 . . ?
Fe2 C33 H33 127.6 . . ?
C33 C34 C30 108.6(3) . . ?
C33 C34 Fe2 70.6(2) . . ?
C30 C34 Fe2 68.5(2) . . ?
C33 C34 H34 125.7 . . ?
C30 C34 H34 125.7 . . ?
Fe2 C34 H34 126.9 . . ?
O31 C35 N31 123.2(3) . . ?
O31 C35 C30 120.4(3) . . ?
N31 C35 C30 116.4(3) . . ?
N31 C36 C37 112.8(3) . . ?
N31 C36 H36A 109.0 . . ?
C37 C36 H36A 109.0 . . ?
N31 C36 H36B 109.0 . . ?
C37 C36 H36B 109.0 . . ?
H36A C36 H36B 107.8 . . ?
O32 C37 N32 122.0(4) . . ?
O32 C37 C36 122.7(3) . . ?
N32 C37 C36 115.2(3) . . ?
N32 C38 C39 112.3(4) . . ?
N32 C38 H38A 109.2 . . ?
C39 C38 H38A 109.2 . . ?
N32 C38 H38B 109.2 . . ?
C39 C38 H38B 109.2 . . ?
H38A C38 H38B 107.9 . . ?
C38 C39 S3 114.0(3) . . ?
C38 C39 H39A 108.8 . . ?
S3 C39 H39A 108.8 . . ?
C38 C39 H39B 108.8 . . ?
S3 C39 H39B 108.8 . . ?
H39A C39 H39B 107.7 . . ?
C41 C40 C44 107.4(3) . . ?
C41 C40 C45 128.3(3) . . ?
C44 C40 C45 124.0(4) . . ?
C41 C40 Fe2 69.5(2) . . ?
C44 C40 Fe2 70.1(2) . . ?
C45 C40 Fe2 121.1(3) . . ?
C42 C41 C40 108.2(3) . . ?
C42 C41 Fe2 70.2(2) . . ?
C40 C41 Fe2 69.2(2) . . ?
C42 C41 H41A 125.9 . . ?
C40 C41 H41A 125.9 . . ?
Fe2 C41 H41A 126.3 . . ?
C41 C42 C43 108.2(3) . . ?
C41 C42 Fe2 69.0(2) . . ?
C43 C42 Fe2 69.5(2) . . ?
C41 C42 H42A 125.9 . . ?
C43 C42 H42A 125.9 . . ?
Fe2 C42 H42A 127.1 . . ?
C44 C43 C42 108.0(3) . . ?
C44 C43 Fe2 69.7(2) . . ?
C42 C43 Fe2 69.6(2) . . ?
C44 C43 H43 126.0 . . ?
C42 C43 H43 126.0 . . ?
Fe2 C43 H43 126.3 . . ?
C43 C44 C40 108.1(3) . . ?
C43 C44 Fe2 69.7(2) . . ?
C40 C44 Fe2 68.5(2) . . ?
C43 C44 H44 126.0 . . ?
C40 C44 H44 126.0 . . ?
Fe2 C44 H44 127.4 . . ?
O41 C45 N41 122.8(4) . . ?
O41 C45 C40 121.5(3) . . ?
N41 C45 C40 115.7(3) . . ?
N41 C46 C47 111.1(3) . . ?
N41 C46 H46A 109.4 . . ?
C47 C46 H46A 109.4 . . ?
N41 C46 H46B 109.4 . . ?
C47 C46 H46B 109.4 . . ?
H46A C46 H46B 108.0 . . ?
O42 C47 N42 122.8(4) . . ?
O42 C47 C46 120.9(3) . . ?
N42 C47 C46 116.3(4) . . ?
N42 C48 C49 112.9(4) . . ?
N42 C48 H48A 109.0 . . ?
C49 C48 H48A 109.0 . . ?
N42 C48 H48B 109.0 . . ?
C49 C48 H48B 109.0 . . ?
H48A C48 H48B 107.8 . . ?
C48 C49 S4 112.6(3) . . ?
C48 C49 H49A 109.1 . . ?
S4 C49 H49A 109.1 . . ?
C48 C49 H49B 109.1 . . ?
S4 C49 H49B 109.1 . . ?
H49A C49 H49B 107.8 . . ?

loop_
_geom_bond_atom_site_label_1
_geom_bond_atom_site_label_2
_geom_bond_distance
_geom_bond_site_symmetry_2
_geom_bond_publ_flag
Fe1 C24 2.027(4) . ?
Fe1 C14 2.028(4) . ?
Fe1 C22 2.033(4) . ?
Fe1 C11 2.034(4) . ?
Fe1 C10 2.036(4) . ?
Fe1 C20 2.041(4) . ?
Fe1 C12 2.041(4) . ?
Fe1 C21 2.042(4) . ?
Fe1 C23 2.045(4) . ?
Fe1 C13 2.046(4) . ?
Fe2 C30 2.016(4) . ?
Fe2 C40 2.021(4) . ?
Fe2 C31 2.025(4) . ?
Fe2 C41 2.026(4) . ?
Fe2 C32 2.036(4) . ?
Fe2 C43 2.041(4) . ?
Fe2 C44 2.041(4) . ?
Fe2 C42 2.041(4) . ?
Fe2 C34 2.043(4) . ?
Fe2 C33 2.060(4) . ?
S111 C19A 1.821(6) . ?
S111 S211 2.021(4) . ?
S211 C29A 1.813(8) . ?
C19A C18 1.502(7) . ?
C19A H19A 0.9900 . ?
C19A H19B 0.9900 . ?
C29A C28 1.449(8) . ?
C29A H29A 0.9900 . ?
C29A H29B 0.9900 . ?
S122 C19B 1.794(16) . ?
S122 S222 2.020(9) . ?
S222 C29B 1.793(15) . ?
C19B C18 1.774(15) . ?
C19B H19C 0.9900 . ?
C19B H19D 0.9900 . ?
C29B C28 1.554(15) . ?
C29B H29C 0.9900 . ?
C29B H29D 0.9900 . ?
S3 C39 1.806(5) . ?
S3 S4 2.032(2) . ?
S4 C49 1.818(4) . ?
O11 C15 1.238(4) . ?
O12 C17 1.225(5) . ?
O21 C25 1.235(5) . ?
O22 C27 1.232(5) . ?
O31 C35 1.243(4) . ?
O32 C37 1.231(4) . ?
O41 C45 1.246(5) . ?
O42 C47 1.243(5) . ?
N11 C15 1.344(5) . ?
N11 C16 1.438(5) . ?
N11 H11 0.8800 . ?
N12 C17 1.346(5) . ?
N12 C18 1.444(5) . ?
N12 H12 0.8800 . ?
N21 C25 1.342(5) . ?
N21 C26 1.446(5) . ?
N21 H21 0.8800 . ?
N22 C27 1.337(6) . ?
N22 C28 1.462(6) . ?
N22 H22 0.8800 . ?
N31 C35 1.332(5) . ?
N31 C36 1.443(5) . ?
N31 H31 0.8800 . ?
N32 C37 1.344(5) . ?
N32 C38 1.449(5) . ?
N32 H32 0.8800 . ?
N41 C45 1.338(5) . ?
N41 C46 1.454(5) . ?
N41 H41 0.8800 . ?
N42 C47 1.339(5) . ?
N42 C48 1.453(6) . ?
N42 H42 0.8800 . ?
C10 C11 1.422(5) . ?
C10 C14 1.429(5) . ?
C10 C15 1.482(5) . ?
C11 C12 1.414(6) . ?
C11 H11A 0.9500 . ?
C12 C13 1.422(6) . ?
C12 H12A 0.9500 . ?
C13 C14 1.411(5) . ?
C13 H13 0.9500 . ?
C14 H14 0.9500 . ?
C16 C17 1.524(5) . ?
C16 H16A 0.9900 . ?
C16 H16B 0.9900 . ?
C18 H18A 0.9900 . ?
C18 H18B 0.9900 . ?
C20 C24 1.427(6) . ?
C20 C21 1.440(6) . ?
C20 C25 1.477(6) . ?
C21 C22 1.413(6) . ?
C21 H21A 0.9500 . ?
C22 C23 1.433(7) . ?
C22 H22A 0.9500 . ?
C23 C24 1.415(6) . ?
C23 H23 0.9500 . ?
C24 H24 0.9500 . ?
C26 C27 1.504(7) . ?
C26 H26A 0.9900 . ?
C26 H26B 0.9900 . ?
C28 H28A 0.9900 . ?
C28 H28B 0.9900 . ?
C30 C34 1.423(5) . ?
C30 C31 1.437(5) . ?
C30 C35 1.490(5) . ?
C31 C32 1.421(5) . ?
C31 H31A 0.9500 . ?
C32 C33 1.423(5) . ?
C32 H32A 0.9500 . ?
C33 C34 1.410(5) . ?
C33 H33 0.9500 . ?
C34 H34 0.9500 . ?
C36 C37 1.516(5) . ?
C36 H36A 0.9900 . ?
C36 H36B 0.9900 . ?
C38 C39 1.530(6) . ?
C38 H38A 0.9900 . ?
C38 H38B 0.9900 . ?
C39 H39A 0.9900 . ?
C39 H39B 0.9900 . ?
C40 C41 1.427(5) . ?
C40 C44 1.436(5) . ?
C40 C45 1.483(5) . ?
C41 C42 1.418(6) . ?
C41 H41A 0.9500 . ?
C42 C43 1.425(6) . ?
C42 H42A 0.9500 . ?
C43 C44 1.418(6) . ?
C43 H43 0.9500 . ?
C44 H44 0.9500 . ?
C46 C47 1.514(6) . ?
C46 H46A 0.9900 . ?
C46 H46B 0.9900 . ?
C48 C49 1.522(6) . ?
C48 H48A 0.9900 . ?
C48 H48B 0.9900 . ?
C49 H49A 0.9900 . ?
C49 H49B 0.9900 . ?

loop_
_geom_torsion_atom_site_label_1
_geom_torsion_atom_site_label_2
_geom_torsion_atom_site_label_3
_geom_torsion_atom_site_label_4
_geom_torsion
_geom_torsion_site_symmetry_1
_geom_torsion_site_symmetry_2
_geom_torsion_site_symmetry_3
_geom_torsion_site_symmetry_4
_geom_torsion_publ_flag
C19A S111 S211 C29A 99.0(3) . . . . ?
S211 S111 C19A C18 -109.1(5) . . . . ?
S111 S211 C29A C28 83.7(5) . . . . ?
C19B S122 S222 C29B 97.0(8) . . . . ?
S222 S122 C19B C18 73.4(8) . . . . ?
S122 S222 C29B C28 -96.0(12) . . . . ?
C39 S3 S4 C49 -96.5(2) . . . . ?
C24 Fe1 C10 C11 120.1(2) . . . . ?
C14 Fe1 C10 C11 -118.9(3) . . . . ?
C22 Fe1 C10 C11 42.7(5) . . . . ?
C20 Fe1 C10 C11 162.5(2) . . . . ?
C12 Fe1 C10 C11 -37.4(2) . . . . ?
C21 Fe1 C10 C11 -162.4(5) . . . . ?
C23 Fe1 C10 C11 77.8(3) . . . . ?
C13 Fe1 C10 C11 -81.2(2) . . . . ?
C24 Fe1 C10 C14 -121.0(2) . . . . ?
C22 Fe1 C10 C14 161.6(4) . . . . ?
C11 Fe1 C10 C14 118.9(3) . . . . ?
C20 Fe1 C10 C14 -78.6(3) . . . . ?
C12 Fe1 C10 C14 81.5(2) . . . . ?
C21 Fe1 C10 C14 -43.5(6) . . . . ?
C23 Fe1 C10 C14 -163.3(2) . . . . ?
C13 Fe1 C10 C14 37.7(2) . . . . ?
C24 Fe1 C10 C15 2.0(4) . . . . ?
C14 Fe1 C10 C15 123.0(4) . . . . ?
C22 Fe1 C10 C15 -75.4(6) . . . . ?
C11 Fe1 C10 C15 -118.1(4) . . . . ?
C20 Fe1 C10 C15 44.4(4) . . . . ?
C12 Fe1 C10 C15 -155.4(4) . . . . ?
C21 Fe1 C10 C15 79.5(6) . . . . ?
C23 Fe1 C10 C15 -40.3(4) . . . . ?
C13 Fe1 C10 C15 160.7(4) . . . . ?
C14 C10 C11 C12 0.4(5) . . . . ?
C15 C10 C11 C12 178.6(4) . . . . ?
Fe1 C10 C11 C12 59.4(3) . . . . ?
C14 C10 C11 Fe1 -59.0(3) . . . . ?
C15 C10 C11 Fe1 119.3(4) . . . . ?
C24 Fe1 C11 C12 161.4(2) . . . . ?
C14 Fe1 C11 C12 -81.5(3) . . . . ?
C22 Fe1 C11 C12 77.8(3) . . . . ?
C10 Fe1 C11 C12 -119.7(3) . . . . ?
C20 Fe1 C11 C12 -166.8(4) . . . . ?
C21 Fe1 C11 C12 45.6(5) . . . . ?
C23 Fe1 C11 C12 120.1(3) . . . . ?
C13 Fe1 C11 C12 -37.9(2) . . . . ?
C24 Fe1 C11 C10 -78.9(3) . . . . ?
C14 Fe1 C11 C10 38.2(2) . . . . ?
C22 Fe1 C11 C10 -162.5(2) . . . . ?
C20 Fe1 C11 C10 -47.1(5) . . . . ?
C12 Fe1 C11 C10 119.7(3) . . . . ?
C21 Fe1 C11 C10 165.3(4) . . . . ?
C23 Fe1 C11 C10 -120.2(2) . . . . ?
C13 Fe1 C11 C10 81.8(2) . . . . ?
C10 C11 C12 C13 0.4(5) . . . . ?
Fe1 C11 C12 C13 59.5(3) . . . . ?
C10 C11 C12 Fe1 -59.2(3) . . . . ?
C24 Fe1 C12 C11 -46.8(6) . . . . ?
C14 Fe1 C12 C11 81.9(3) . . . . ?
C22 Fe1 C12 C11 -119.5(3) . . . . ?
C10 Fe1 C12 C11 37.6(2) . . . . ?
C20 Fe1 C12 C11 167.7(4) . . . . ?
C21 Fe1 C12 C11 -160.9(2) . . . . ?
C23 Fe1 C12 C11 -77.7(3) . . . . ?
C13 Fe1 C12 C11 119.0(3) . . . . ?
C24 Fe1 C12 C13 -165.8(4) . . . . ?
C14 Fe1 C12 C13 -37.1(2) . . . . ?
C22 Fe1 C12 C13 121.5(3) . . . . ?
C11 Fe1 C12 C13 -119.0(3) . . . . ?
C10 Fe1 C12 C13 -81.4(2) . . . . ?
C20 Fe1 C12 C13 48.7(6) . . . . ?
C21 Fe1 C12 C13 80.1(3) . . . . ?
C23 Fe1 C12 C13 163.3(2) . . . . ?
C11 C12 C13 C14 -1.0(5) . . . . ?
Fe1 C12 C13 C14 58.3(3) . . . . ?
C11 C12 C13 Fe1 -59.3(3) . . . . ?
C24 Fe1 C13 C14 44.9(6) . . . . ?
C22 Fe1 C13 C14 163.6(2) . . . . ?
C11 Fe1 C13 C14 -82.4(3) . . . . ?
C10 Fe1 C13 C14 -38.3(2) . . . . ?
C20 Fe1 C13 C14 79.1(3) . . . . ?
C12 Fe1 C13 C14 -120.2(3) . . . . ?
C21 Fe1 C13 C14 121.7(3) . . . . ?
C23 Fe1 C13 C14 -162.0(4) . . . . ?
C24 Fe1 C13 C12 165.1(4) . . . . ?
C14 Fe1 C13 C12 120.2(3) . . . . ?
C22 Fe1 C13 C12 -76.2(3) . . . . ?
C11 Fe1 C13 C12 37.8(2) . . . . ?
C10 Fe1 C13 C12 81.9(3) . . . . ?
C20 Fe1 C13 C12 -160.7(2) . . . . ?
C21 Fe1 C13 C12 -118.1(2) . . . . ?
C23 Fe1 C13 C12 -41.8(6) . . . . ?
C12 C13 C14 C10 1.3(5) . . . . ?
Fe1 C13 C14 C10 59.8(3) . . . . ?
C12 C13 C14 Fe1 -58.5(3) . . . . ?
C11 C10 C14 C13 -1.0(5) . . . . ?
C15 C10 C14 C13 -179.1(4) . . . . ?
Fe1 C10 C14 C13 -60.2(3) . . . . ?
C11 C10 C14 Fe1 59.2(3) . . . . ?
C15 C10 C14 Fe1 -118.9(4) . . . . ?
C24 Fe1 C14 C13 -162.8(2) . . . . ?
C22 Fe1 C14 C13 -41.6(6) . . . . ?
C11 Fe1 C14 C13 81.0(3) . . . . ?
C10 Fe1 C14 C13 118.9(3) . . . . ?
C20 Fe1 C14 C13 -120.0(3) . . . . ?
C12 Fe1 C14 C13 37.2(2) . . . . ?
C21 Fe1 C14 C13 -77.0(3) . . . . ?
C23 Fe1 C14 C13 161.6(4) . . . . ?
C24 Fe1 C14 C10 78.3(3) . . . . ?
C22 Fe1 C14 C10 -160.5(4) . . . . ?
C11 Fe1 C14 C10 -37.9(2) . . . . ?
C20 Fe1 C14 C10 121.1(2) . . . . ?
C12 Fe1 C14 C10 -81.6(2) . . . . ?
C21 Fe1 C14 C10 164.2(2) . . . . ?
C23 Fe1 C14 C10 42.7(5) . . . . ?
C13 Fe1 C14 C10 -118.9(3) . . . . ?
C16 N11 C15 O11 -8.9(6) . . . . ?
C16 N11 C15 C10 173.2(4) . . . . ?
C11 C10 C15 O11 5.9(6) . . . . ?
C14 C10 C15 O11 -176.2(4) . . . . ?
Fe1 C10 C15 O11 93.6(4) . . . . ?
C11 C10 C15 N11 -176.2(4) . . . . ?
C14 C10 C15 N11 1.7(6) . . . . ?
Fe1 C10 C15 N11 -88.5(4) . . . . ?
C15 N11 C16 C17 -86.2(4) . . . . ?
C18 N12 C17 O12 0.1(6) . . . . ?
C18 N12 C17 C16 177.9(3) . . . . ?
N11 C16 C17 O12 -6.0(5) . . . . ?
N11 C16 C17 N12 176.2(3) . . . . ?
C17 N12 C18 C19A -129.1(4) . . . . ?
C17 N12 C18 C19B -71.0(6) . . . . ?
S111 C19A C18 N12 74.5(5) . . . . ?
S111 C19A C18 C19B -15.2(6) . . . . ?
S122 C19B C18 N12 -85.9(8) . . . . ?
S122 C19B C18 C19A 23.4(6) . . . . ?
C14 Fe1 C20 C24 -120.4(2) . . . . ?
C22 Fe1 C20 C24 81.7(3) . . . . ?
C11 Fe1 C20 C24 -42.3(6) . . . . ?
C10 Fe1 C20 C24 -77.6(3) . . . . ?
C12 Fe1 C20 C24 161.5(4) . . . . ?
C21 Fe1 C20 C24 119.1(4) . . . . ?
C23 Fe1 C20 C24 37.4(3) . . . . ?
C13 Fe1 C20 C24 -162.6(2) . . . . ?
C24 Fe1 C20 C21 -119.1(4) . . . . ?
C14 Fe1 C20 C21 120.4(3) . . . . ?
C22 Fe1 C20 C21 -37.4(3) . . . . ?
C11 Fe1 C20 C21 -161.5(4) . . . . ?
C10 Fe1 C20 C21 163.2(2) . . . . ?
C12 Fe1 C20 C21 42.4(6) . . . . ?
C23 Fe1 C20 C21 -81.7(3) . . . . ?
C13 Fe1 C20 C21 78.2(3) . . . . ?
C24 Fe1 C20 C25 123.9(4) . . . . ?
C14 Fe1 C20 C25 3.4(4) . . . . ?
C22 Fe1 C20 C25 -154.4(4) . . . . ?
C11 Fe1 C20 C25 81.5(6) . . . . ?
C10 Fe1 C20 C25 46.2(4) . . . . ?
C12 Fe1 C20 C25 -74.6(6) . . . . ?
C21 Fe1 C20 C25 -117.0(4) . . . . ?
C23 Fe1 C20 C25 161.3(4) . . . . ?
C13 Fe1 C20 C25 -38.8(4) . . . . ?
C24 C20 C21 C22 0.3(5) . . . . ?
C25 C20 C21 C22 178.0(4) . . . . ?
Fe1 C20 C21 C22 58.9(3) . . . . ?
C24 C20 C21 Fe1 -58.7(3) . . . . ?
C25 C20 C21 Fe1 119.1(4) . . . . ?
C24 Fe1 C21 C22 -81.5(3) . . . . ?
C14 Fe1 C21 C22 161.4(3) . . . . ?
C11 Fe1 C21 C22 44.6(5) . . . . ?
C10 Fe1 C21 C22 -165.7(4) . . . . ?
C20 Fe1 C21 C22 -119.3(4) . . . . ?
C12 Fe1 C21 C22 77.5(3) . . . . ?
C23 Fe1 C21 C22 -37.8(3) . . . . ?
C13 Fe1 C21 C22 119.8(3) . . . . ?
C24 Fe1 C21 C20 37.9(2) . . . . ?
C14 Fe1 C21 C20 -79.3(3) . . . . ?
C22 Fe1 C21 C20 119.3(4) . . . . ?
C11 Fe1 C21 C20 163.9(4) . . . . ?
C10 Fe1 C21 C20 -46.3(6) . . . . ?
C12 Fe1 C21 C20 -163.1(2) . . . . ?
C23 Fe1 C21 C20 81.6(3) . . . . ?
C13 Fe1 C21 C20 -120.8(3) . . . . ?
C20 C21 C22 C23 0.5(5) . . . . ?
Fe1 C21 C22 C23 59.4(3) . . . . ?
C20 C21 C22 Fe1 -58.9(3) . . . . ?
C24 Fe1 C22 C21 82.3(3) . . . . ?
C14 Fe1 C22 C21 -47.9(6) . . . . ?
C11 Fe1 C22 C21 -161.2(2) . . . . ?
C10 Fe1 C22 C21 167.6(4) . . . . ?
C20 Fe1 C22 C21 38.1(3) . . . . ?
C12 Fe1 C22 C21 -119.8(3) . . . . ?
C23 Fe1 C22 C21 119.7(4) . . . . ?
C13 Fe1 C22 C21 -78.6(3) . . . . ?
C24 Fe1 C22 C23 -37.4(2) . . . . ?
C14 Fe1 C22 C23 -167.6(4) . . . . ?
C11 Fe1 C22 C23 79.1(3) . . . . ?
C10 Fe1 C22 C23 47.9(6) . . . . ?
C20 Fe1 C22 C23 -81.6(3) . . . . ?
C12 Fe1 C22 C23 120.5(3) . . . . ?
C21 Fe1 C22 C23 -119.7(4) . . . . ?
C13 Fe1 C22 C23 161.7(2) . . . . ?
C21 C22 C23 C24 -1.1(5) . . . . ?
Fe1 C22 C23 C24 58.4(3) . . . . ?
C21 C22 C23 Fe1 -59.5(3) . . . . ?
C14 Fe1 C23 C24 48.1(6) . . . . ?
C22 Fe1 C23 C24 -119.5(4) . . . . ?
C11 Fe1 C23 C24 121.7(3) . . . . ?
C10 Fe1 C23 C24 79.9(3) . . . . ?
C20 Fe1 C23 C24 -37.8(3) . . . . ?
C12 Fe1 C23 C24 163.2(2) . . . . ?
C21 Fe1 C23 C24 -82.2(3) . . . . ?
C13 Fe1 C23 C24 -166.0(4) . . . . ?
C24 Fe1 C23 C22 119.5(4) . . . . ?
C14 Fe1 C23 C22 167.6(4) . . . . ?
C11 Fe1 C23 C22 -118.8(3) . . . . ?
C10 Fe1 C23 C22 -160.6(2) . . . . ?
C20 Fe1 C23 C22 81.7(3) . . . . ?
C12 Fe1 C23 C22 -77.3(3) . . . . ?
C21 Fe1 C23 C22 37.3(2) . . . . ?
C13 Fe1 C23 C22 -46.5(6) . . . . ?
C22 C23 C24 C20 1.3(5) . . . . ?
Fe1 C23 C24 C20 59.7(3) . . . . ?
C22 C23 C24 Fe1 -58.4(3) . . . . ?
C21 C20 C24 C23 -0.9(5) . . . . ?
C25 C20 C24 C23 -178.5(4) . . . . ?
Fe1 C20 C24 C23 -59.9(3) . . . . ?
C21 C20 C24 Fe1 59.0(3) . . . . ?
C25 C20 C24 Fe1 -118.6(5) . . . . ?
C14 Fe1 C24 C23 -161.3(3) . . . . ?
C22 Fe1 C24 C23 37.9(3) . . . . ?
C11 Fe1 C24 C23 -76.3(3) . . . . ?
C10 Fe1 C24 C23 -118.7(3) . . . . ?
C20 Fe1 C24 C23 119.6(4) . . . . ?
C12 Fe1 C24 C23 -41.9(6) . . . . ?
C21 Fe1 C24 C23 81.5(3) . . . . ?
C13 Fe1 C24 C23 165.3(4) . . . . ?
C14 Fe1 C24 C20 79.1(3) . . . . ?
C22 Fe1 C24 C20 -81.7(3) . . . . ?
C11 Fe1 C24 C20 164.1(2) . . . . ?
C10 Fe1 C24 C20 121.7(2) . . . . ?
C12 Fe1 C24 C20 -161.5(4) . . . . ?
C21 Fe1 C24 C20 -38.1(2) . . . . ?
C23 Fe1 C24 C20 -119.6(4) . . . . ?
C13 Fe1 C24 C20 45.8(6) . . . . ?
C26 N21 C25 O21 -0.8(8) . . . . ?
C26 N21 C25 C20 -179.7(4) . . . . ?
C24 C20 C25 O21 -176.0(4) . . . . ?
C21 C20 C25 O21 6.8(7) . . . . ?
Fe1 C20 C25 O21 93.7(5) . . . . ?
C24 C20 C25 N21 2.9(7) . . . . ?
C21 C20 C25 N21 -174.3(4) . . . . ?
Fe1 C20 C25 N21 -87.3(5) . . . . ?
C25 N21 C26 C27 -123.3(5) . . . . ?
C28 N22 C27 O22 -1.0(6) . . . . ?
C28 N22 C27 C26 -179.7(4) . . . . ?
N21 C26 C27 O22 32.4(6) . . . . ?
N21 C26 C27 N22 -148.9(4) . . . . ?
S211 C29A C28 N22 -78.8(6) . . . . ?
S211 C29A C28 C29B 33.6(9) . . . . ?
C27 N22 C28 C29A -85.8(6) . . . . ?
C27 N22 C28 C29B -137.1(7) . . . . ?
S222 C29B C28 C29A -17.8(7) . . . . ?
S222 C29B C28 N22 73.6(13) . . . . ?
C40 Fe2 C30 C34 -168.1(2) . . . . ?
C31 Fe2 C30 C34 118.2(3) . . . . ?
C41 Fe2 C30 C34 -126.5(2) . . . . ?
C32 Fe2 C30 C34 80.4(2) . . . . ?
C43 Fe2 C30 C34 -54.0(5) . . . . ?
C44 Fe2 C30 C34 162.5(4) . . . . ?
C42 Fe2 C30 C34 -84.9(3) . . . . ?
C33 Fe2 C30 C34 36.8(2) . . . . ?
C40 Fe2 C30 C31 73.7(3) . . . . ?
C41 Fe2 C30 C31 115.3(2) . . . . ?
C32 Fe2 C30 C31 -37.7(2) . . . . ?
C43 Fe2 C30 C31 -172.2(4) . . . . ?
C44 Fe2 C30 C31 44.3(6) . . . . ?
C42 Fe2 C30 C31 156.9(2) . . . . ?
C34 Fe2 C30 C31 -118.2(3) . . . . ?
C33 Fe2 C30 C31 -81.4(2) . . . . ?
C40 Fe2 C30 C35 -48.7(3) . . . . ?
C31 Fe2 C30 C35 -122.4(4) . . . . ?
C41 Fe2 C30 C35 -7.0(3) . . . . ?
C32 Fe2 C30 C35 -160.1(3) . . . . ?
C43 Fe2 C30 C35 65.5(5) . . . . ?
C44 Fe2 C30 C35 -78.0(6) . . . . ?
C42 Fe2 C30 C35 34.5(3) . . . . ?
C34 Fe2 C30 C35 119.5(4) . . . . ?
C33 Fe2 C30 C35 156.2(3) . . . . ?
C34 C30 C31 C32 -1.2(5) . . . . ?
C35 C30 C31 C32 171.5(4) . . . . ?
Fe2 C30 C31 C32 59.4(3) . . . . ?
C34 C30 C31 Fe2 -60.6(3) . . . . ?
C35 C30 C31 Fe2 112.1(4) . . . . ?
C30 Fe2 C31 C32 -119.1(3) . . . . ?
C40 Fe2 C31 C32 117.7(2) . . . . ?
C41 Fe2 C31 C32 159.5(2) . . . . ?
C43 Fe2 C31 C32 51.5(6) . . . . ?
C44 Fe2 C31 C32 77.3(3) . . . . ?
C42 Fe2 C31 C32 -172.0(3) . . . . ?
C34 Fe2 C31 C32 -80.8(2) . . . . ?
C33 Fe2 C31 C32 -37.6(2) . . . . ?
C40 Fe2 C31 C30 -123.2(2) . . . . ?
C41 Fe2 C31 C30 -81.4(2) . . . . ?
C32 Fe2 C31 C30 119.1(3) . . . . ?
C43 Fe2 C31 C30 170.5(4) . . . . ?
C44 Fe2 C31 C30 -163.7(2) . . . . ?
C42 Fe2 C31 C30 -52.9(4) . . . . ?
C34 Fe2 C31 C30 38.3(2) . . . . ?
C33 Fe2 C31 C30 81.5(2) . . . . ?
C30 C31 C32 C33 1.2(5) . . . . ?
Fe2 C31 C32 C33 60.0(3) . . . . ?
C30 C31 C32 Fe2 -58.7(3) . . . . ?
C30 Fe2 C32 C31 38.4(2) . . . . ?
C40 Fe2 C32 C31 -77.9(3) . . . . ?
C41 Fe2 C32 C31 -44.6(5) . . . . ?
C43 Fe2 C32 C31 -161.8(2) . . . . ?
C44 Fe2 C32 C31 -121.2(2) . . . . ?
C42 Fe2 C32 C31 168.0(5) . . . . ?
C34 Fe2 C32 C31 82.5(2) . . . . ?
C33 Fe2 C32 C31 119.3(3) . . . . ?
C30 Fe2 C32 C33 -81.0(2) . . . . ?
C40 Fe2 C32 C33 162.8(2) . . . . ?
C31 Fe2 C32 C33 -119.3(3) . . . . ?
C41 Fe2 C32 C33 -163.9(3) . . . . ?
C43 Fe2 C32 C33 78.9(3) . . . . ?
C44 Fe2 C32 C33 119.5(2) . . . . ?
C42 Fe2 C32 C33 48.6(6) . . . . ?
C34 Fe2 C32 C33 -36.8(2) . . . . ?
C31 C32 C33 C34 -0.8(5) . . . . ?
Fe2 C32 C33 C34 58.2(3) . . . . ?
C31 C32 C33 Fe2 -59.1(3) . . . . ?
C30 Fe2 C33 C34 -37.5(2) . . . . ?
C40 Fe2 C33 C34 -158.8(4) . . . . ?
C31 Fe2 C33 C34 -82.4(2) . . . . ?
C41 Fe2 C33 C34 35.0(6) . . . . ?
C32 Fe2 C33 C34 -120.2(3) . . . . ?
C43 Fe2 C33 C34 117.8(2) . . . . ?
C44 Fe2 C33 C34 161.3(2) . . . . ?
C42 Fe2 C33 C34 75.2(3) . . . . ?
C30 Fe2 C33 C32 82.7(2) . . . . ?
C40 Fe2 C33 C32 -38.6(5) . . . . ?
C31 Fe2 C33 C32 37.8(2) . . . . ?
C41 Fe2 C33 C32 155.2(5) . . . . ?
C43 Fe2 C33 C32 -122.0(2) . . . . ?
C44 Fe2 C33 C32 -78.5(3) . . . . ?
C42 Fe2 C33 C32 -164.6(2) . . . . ?
C34 Fe2 C33 C32 120.2(3) . . . . ?
C32 C33 C34 C30 0.1(5) . . . . ?
Fe2 C33 C34 C30 58.0(3) . . . . ?
C32 C33 C34 Fe2 -57.9(3) . . . . ?
C31 C30 C34 C33 0.6(4) . . . . ?
C35 C30 C34 C33 -172.3(4) . . . . ?
Fe2 C30 C34 C33 -59.3(3) . . . . ?
C31 C30 C34 Fe2 60.0(3) . . . . ?
C35 C30 C34 Fe2 -113.0(4) . . . . ?
C30 Fe2 C34 C33 120.2(3) . . . . ?
C40 Fe2 C34 C33 152.5(5) . . . . ?
C31 Fe2 C34 C33 81.4(2) . . . . ?
C41 Fe2 C34 C33 -168.2(2) . . . . ?
C32 Fe2 C34 C33 37.3(2) . . . . ?
C43 Fe2 C34 C33 -82.0(3) . . . . ?
C44 Fe2 C34 C33 -44.6(5) . . . . ?
C42 Fe2 C34 C33 -125.4(2) . . . . ?
C40 Fe2 C34 C30 32.3(6) . . . . ?
C31 Fe2 C34 C30 -38.8(2) . . . . ?
C41 Fe2 C34 C30 71.6(3) . . . . ?
C32 Fe2 C34 C30 -82.9(2) . . . . ?
C43 Fe2 C34 C30 157.8(2) . . . . ?
C44 Fe2 C34 C30 -164.8(4) . . . . ?
C42 Fe2 C34 C30 114.4(2) . . . . ?
C33 Fe2 C34 C30 -120.2(3) . . . . ?
C36 N31 C35 O31 0.0(6) . . . . ?
C36 N31 C35 C30 -179.1(3) . . . . ?
C34 C30 C35 O31 -2.5(6) . . . . ?
C31 C30 C35 O31 -174.0(4) . . . . ?
Fe2 C30 C35 O31 -88.2(4) . . . . ?
C34 C30 C35 N31 176.6(4) . . . . ?
C31 C30 C35 N31 5.1(6) . . . . ?
Fe2 C30 C35 N31 90.9(4) . . . . ?
C35 N31 C36 C37 93.7(4) . . . . ?
C38 N32 C37 O32 11.1(6) . . . . ?
C38 N32 C37 C36 -165.6(3) . . . . ?
N31 C36 C37 O32 11.9(5) . . . . ?
N31 C36 C37 N32 -171.4(3) . . . . ?
C37 N32 C38 C39 73.9(5) . . . . ?
N32 C38 C39 S3 66.7(4) . . . . ?
S4 S3 C39 C38 -74.8(3) . . . . ?
C30 Fe2 C40 C41 76.2(3) . . . . ?
C31 Fe2 C40 C41 117.2(2) . . . . ?
C32 Fe2 C40 C41 158.5(2) . . . . ?
C43 Fe2 C40 C41 -81.3(2) . . . . ?
C44 Fe2 C40 C41 -118.4(4) . . . . ?
C42 Fe2 C40 C41 -37.5(2) . . . . ?
C34 Fe2 C40 C41 51.7(6) . . . . ?
C33 Fe2 C40 C41 -173.9(4) . . . . ?
C30 Fe2 C40 C44 -165.5(2) . . . . ?
C31 Fe2 C40 C44 -124.4(3) . . . . ?
C41 Fe2 C40 C44 118.4(4) . . . . ?
C32 Fe2 C40 C44 -83.1(3) . . . . ?
C43 Fe2 C40 C44 37.1(3) . . . . ?
C42 Fe2 C40 C44 80.9(3) . . . . ?
C34 Fe2 C40 C44 170.1(4) . . . . ?
C33 Fe2 C40 C44 -55.6(5) . . . . ?
C30 Fe2 C40 C45 -47.1(4) . . . . ?
C31 Fe2 C40 C45 -6.0(3) . . . . ?
C41 Fe2 C40 C45 -123.2(4) . . . . ?
C32 Fe2 C40 C45 35.3(4) . . . . ?
C43 Fe2 C40 C45 155.5(3) . . . . ?
C44 Fe2 C40 C45 118.4(4) . . . . ?
C42 Fe2 C40 C45 -160.7(3) . . . . ?
C34 Fe2 C40 C45 -71.5(6) . . . . ?
C33 Fe2 C40 C45 62.8(5) . . . . ?
C44 C40 C41 C42 -0.6(5) . . . . ?
C45 C40 C41 C42 173.6(4) . . . . ?
Fe2 C40 C41 C42 59.5(3) . . . . ?
C44 C40 C41 Fe2 -60.1(3) . . . . ?
C45 C40 C41 Fe2 114.1(4) . . . . ?
C30 Fe2 C41 C42 119.0(2) . . . . ?
C40 Fe2 C41 C42 -119.5(3) . . . . ?
C31 Fe2 C41 C42 162.0(2) . . . . ?
C32 Fe2 C41 C42 -166.6(3) . . . . ?
C43 Fe2 C41 C42 -37.4(2) . . . . ?
C44 Fe2 C41 C42 -81.0(2) . . . . ?
C34 Fe2 C41 C42 78.7(3) . . . . ?
C33 Fe2 C41 C42 51.8(6) . . . . ?
C30 Fe2 C41 C40 -121.5(2) . . . . ?
C31 Fe2 C41 C40 -78.5(3) . . . . ?
C32 Fe2 C41 C40 -47.0(4) . . . . ?
C43 Fe2 C41 C40 82.2(2) . . . . ?
C44 Fe2 C41 C40 38.5(2) . . . . ?
C42 Fe2 C41 C40 119.5(3) . . . . ?
C34 Fe2 C41 C40 -161.7(2) . . . . ?
C33 Fe2 C41 C40 171.3(5) . . . . ?
C40 C41 C42 C43 -0.2(5) . . . . ?
Fe2 C41 C42 C43 58.6(3) . . . . ?
C40 C41 C42 Fe2 -58.9(3) . . . . ?
C30 Fe2 C42 C41 -78.0(3) . . . . ?
C40 Fe2 C42 C41 37.9(2) . . . . ?
C31 Fe2 C42 C41 -40.0(4) . . . . ?
C32 Fe2 C42 C41 158.8(5) . . . . ?
C43 Fe2 C42 C41 120.0(3) . . . . ?
C44 Fe2 C42 C41 82.4(2) . . . . ?
C34 Fe2 C42 C41 -121.9(2) . . . . ?
C33 Fe2 C42 C41 -163.3(2) . . . . ?
C30 Fe2 C42 C43 162.0(2) . . . . ?
C40 Fe2 C42 C43 -82.1(2) . . . . ?
C31 Fe2 C42 C43 -160.0(3) . . . . ?
C41 Fe2 C42 C43 -120.0(3) . . . . ?
C32 Fe2 C42 C43 38.8(6) . . . . ?
C44 Fe2 C42 C43 -37.6(2) . . . . ?
C34 Fe2 C42 C43 118.1(2) . . . . ?
C33 Fe2 C42 C43 76.7(3) . . . . ?
C41 C42 C43 C44 1.0(5) . . . . ?
Fe2 C42 C43 C44 59.3(3) . . . . ?
C41 C42 C43 Fe2 -58.3(3) . . . . ?
C30 Fe2 C43 C44 -162.0(4) . . . . ?
C40 Fe2 C43 C44 -37.7(2) . . . . ?
C31 Fe2 C43 C44 34.1(6) . . . . ?
C41 Fe2 C43 C44 -82.0(3) . . . . ?
C32 Fe2 C43 C44 73.2(3) . . . . ?
C42 Fe2 C43 C44 -119.3(3) . . . . ?
C34 Fe2 C43 C44 158.8(2) . . . . ?
C33 Fe2 C43 C44 116.0(2) . . . . ?
C30 Fe2 C43 C42 -42.7(5) . . . . ?
C40 Fe2 C43 C42 81.6(2) . . . . ?
C31 Fe2 C43 C42 153.5(4) . . . . ?
C41 Fe2 C43 C42 37.3(2) . . . . ?
C32 Fe2 C43 C42 -167.5(2) . . . . ?
C44 Fe2 C43 C42 119.3(3) . . . . ?
C34 Fe2 C43 C42 -81.9(3) . . . . ?
C33 Fe2 C43 C42 -124.6(2) . . . . ?
C42 C43 C44 C40 -1.3(5) . . . . ?
Fe2 C43 C44 C40 57.9(3) . . . . ?
C42 C43 C44 Fe2 -59.2(3) . . . . ?
C41 C40 C44 C43 1.2(5) . . . . ?
C45 C40 C44 C43 -173.3(4) . . . . ?
Fe2 C40 C44 C43 -58.6(3) . . . . ?
C41 C40 C44 Fe2 59.8(3) . . . . ?
C45 C40 C44 Fe2 -114.7(4) . . . . ?
C30 Fe2 C44 C43 159.0(4) . . . . ?
C40 Fe2 C44 C43 120.1(4) . . . . ?
C31 Fe2 C44 C43 -167.5(2) . . . . ?
C41 Fe2 C44 C43 81.7(3) . . . . ?
C32 Fe2 C44 C43 -125.6(2) . . . . ?
C42 Fe2 C44 C43 37.8(2) . . . . ?
C34 Fe2 C44 C43 -51.6(5) . . . . ?
C33 Fe2 C44 C43 -83.8(3) . . . . ?
C30 Fe2 C44 C40 38.9(6) . . . . ?
C31 Fe2 C44 C40 72.4(3) . . . . ?
C41 Fe2 C44 C40 -38.4(2) . . . . ?
C32 Fe2 C44 C40 114.3(3) . . . . ?
C43 Fe2 C44 C40 -120.1(4) . . . . ?
C42 Fe2 C44 C40 -82.3(3) . . . . ?
C34 Fe2 C44 C40 -171.7(4) . . . . ?
C33 Fe2 C44 C40 156.1(2) . . . . ?
C46 N41 C45 O41 1.3(7) . . . . ?
C46 N41 C45 C40 -179.1(4) . . . . ?
C41 C40 C45 O41 -174.8(4) . . . . ?
C44 C40 C45 O41 -1.5(6) . . . . ?
Fe2 C40 C45 O41 -87.2(4) . . . . ?
C41 C40 C45 N41 5.7(6) . . . . ?
C44 C40 C45 N41 179.0(4) . . . . ?
Fe2 C40 C45 N41 93.2(4) . . . . ?
C45 N41 C46 C47 115.6(4) . . . . ?
C48 N42 C47 O42 -5.7(6) . . . . ?
C48 N42 C47 C46 173.0(3) . . . . ?
N41 C46 C47 O42 -45.4(5) . . . . ?
N41 C46 C47 N42 135.9(4) . . . . ?
C47 N42 C48 C49 151.0(4) . . . . ?
N42 C48 C49 S4 -76.5(5) . . . . ?
S3 S4 C49 C48 120.1(4) . . . . ?
